data_4075728
loop_
_publ_author_name
'Wallbank, Andrew I.'
'Borecki, Aneta'
'Taylor, Nicholas J.'
'Corrigan, John F.'

_publ_section_title
;
 Ferrocenyl-Passivated Nanoclusters:&#x00A0; Synthesis of
 [Cu20Se6(Se2fc)4(PR2R&#x2018;)10] and [Cu40Se12(Se2fc)8(PPh3)9]
;
_journal_issue 5
_journal_name_full Organometallics
_journal_page_first 788
_journal_paper_doi 10.1021/om049238c
_journal_volume 24
_journal_year 2005
_chemical_formula_sum 'C160 H302 Cu20 Fe4 P10 Se14'
_chemical_formula_weight 5135.36
_chemical_name_systematic
; 
 ? 
;
_space_group_IT_number 14
_symmetry_cell_setting monoclinic
_symmetry_space_group_name_Hall '-P 2yn'
_symmetry_space_group_name_H-M 'P 1 21/n 1'
_atom_sites_solution_hydrogens geom
_atom_sites_solution_primary direct
_atom_sites_solution_secondary difmap
_audit_creation_method SHELXL-97
_cell_angle_alpha 90.00
_cell_angle_beta 99.4370(1)
_cell_angle_gamma 90.00
_cell_formula_units_Z 2
_cell_length_a 19.5503(12)
_cell_length_b 18.9690(11)
_cell_length_c 26.5963(16)
_cell_measurement_reflns_used 9159
_cell_measurement_temperature 150(1)
_cell_measurement_theta_max 30.03
_cell_measurement_theta_min 2.37
_cell_volume 9729.7(10)
_computing_cell_refinement SAINT
_computing_data_collection SMART
_computing_data_reduction SAINT
_computing_molecular_graphics SHELXTL
_computing_publication_material SHELXTL
_computing_structure_refinement SHELXTL
_computing_structure_solution SHELXTL
_diffrn_ambient_temperature 150(1)
_diffrn_measured_fraction_theta_full 1.000
_diffrn_measured_fraction_theta_max 1.000
_diffrn_measurement_device_type 'Bruker APEX'
_diffrn_measurement_method Omega
_diffrn_radiation_monochromator graphite
_diffrn_radiation_source 'fine-focus sealed tube'
_diffrn_radiation_type MoK\a
_diffrn_radiation_wavelength 0.71073
_diffrn_reflns_av_R_equivalents 0.0441
_diffrn_reflns_av_sigmaI/netI 0.0583
_diffrn_reflns_limit_h_max 27
_diffrn_reflns_limit_h_min -27
_diffrn_reflns_limit_k_max 26
_diffrn_reflns_limit_k_min -26
_diffrn_reflns_limit_l_max 37
_diffrn_reflns_limit_l_min -36
_diffrn_reflns_number 120515
_diffrn_reflns_theta_full 30.03
_diffrn_reflns_theta_max 30.03
_diffrn_reflns_theta_min 1.51
_exptl_absorpt_coefficient_mu 5.164
_exptl_absorpt_correction_T_max 0.6316
_exptl_absorpt_correction_T_min 0.2813
_exptl_absorpt_correction_type integration
_exptl_absorpt_process_details 'Face-indexed analytical'
_exptl_crystal_colour Brownish-red
_exptl_crystal_density_diffrn 1.753
_exptl_crystal_density_method 'not measured'
_exptl_crystal_description 'Needle Polyhedron'
_exptl_crystal_F_000 5144
_exptl_crystal_size_max 0.36
_exptl_crystal_size_mid 0.15
_exptl_crystal_size_min 0.10
_refine_diff_density_max 1.473
_refine_diff_density_min -0.914
_refine_diff_density_rms 0.101
_refine_ls_extinction_method none
_refine_ls_goodness_of_fit_ref 1.083
_refine_ls_hydrogen_treatment mixed
_refine_ls_matrix_type full
_refine_ls_number_parameters 952
_refine_ls_number_reflns 28487
_refine_ls_number_restraints 0
_refine_ls_restrained_S_all 1.083
_refine_ls_R_factor_all 0.0503
_refine_ls_R_factor_gt 0.0311
_refine_ls_shift/su_max 0.002
_refine_ls_shift/su_mean 0.000
_refine_ls_structure_factor_coef Fsqd
_refine_ls_weighting_details 'calc w=1/[\s^2^(Fo^2^)+(0.0100P)^2^+0.0000P] where P=(Fo^2^+2Fc^2^)/3'
_refine_ls_weighting_scheme calc
_refine_ls_wR_factor_gt 0.0518
_refine_ls_wR_factor_ref 0.0529
_reflns_number_gt 19662
_reflns_number_total 28487
_reflns_threshold_expression >2sigma(I)
_cod_data_source_file om049238csi20050120_102422.cif
_cod_data_source_block complex1b
_cod_depositor_comments
;
The following automatic conversions were performed:

'_symmetry_cell_setting' value 'Monoclinic' changed to 'monoclinic'
according to /home/saulius/struct/CIF-dictionaries/cif_core.dic
dictionary named 'cif_core.dic' version 2.4.1 from
2010-06-29.

'_exptl_absorpt_correction_type' value 'Integration'
changed to 'integration' according to
/home/saulius/struct/CIF-dictionaries/cif_core.dic dictionary named
'cif_core.dic' version 2.4.1 from 2010-06-29.

Automatic conversion script
Id: cif_fix_values 1715 2011-07-08 13:25:40Z adriana 
;
_cod_original_sg_symbol_H-M P2(1)/n
_cod_database_code 4075728

loop_
_symmetry_equiv_pos_as_xyz
'x, y, z'
'-x+1/2, y+1/2, -z+1/2'
'-x, -y, -z'
'x-1/2, -y-1/2, z-1/2'

loop_
_atom_site_label
_atom_site_type_symbol
_atom_site_fract_x
_atom_site_fract_y
_atom_site_fract_z
_atom_site_U_iso_or_equiv
_atom_site_adp_type
_atom_site_occupancy
_atom_site_symmetry_multiplicity
_atom_site_calc_flag
_atom_site_refinement_flags
Se1 Se 0.628895(14) 0.689387(14) 0.055184(10) 0.01953(6) Uani 1 1 d .
Se2 Se 0.456127(14) 0.715657(14) 0.116712(10) 0.02017(6) Uani 1 1 d .
Se3 Se 0.372331(15) 0.348630(14) 0.075332(10) 0.02093(6) Uani 1 1 d .
Se4 Se 0.317563(14) 0.539339(15) 0.123774(10) 0.02160(6) Uani 1 1 d .
Se5 Se 0.513586(14) 0.515613(14) 0.091528(10) 0.01878(6) Uani 1 1 d .
Se6 Se 0.571029(14) 0.325646(15) 0.031609(10) 0.02090(6) Uani 1 1 d .
Se7 Se 0.688262(14) 0.482430(15) 0.023559(10) 0.02214(7) Uani 1 1 d .
Cu1 Cu 0.507650(18) 0.665564(19) 0.047261(12) 0.02401(8) Uani 1 1 d .
Cu2 Cu 0.421276(17) 0.593922(18) 0.103930(12) 0.02130(8) Uani 1 1 d .
Cu3 Cu 0.362047(18) 0.471936(18) 0.057992(13) 0.02433(8) Uani 1 1 d .
Cu4 Cu 0.479881(17) 0.403325(18) 0.054294(13) 0.02231(8) Uani 1 1 d .
Cu5 Cu 0.557824(18) 0.449768(18) -0.010991(12) 0.02346(8) Uani 1 1 d .
Cu6 Cu 0.598597(18) 0.562418(18) 0.044309(13) 0.02270(8) Uani 1 1 d .
Cu7 Cu 0.719228(19) 0.602505(19) 0.025506(13) 0.02864(9) Uani 1 1 d .
Cu8 Cu 0.616314(18) 0.431411(18) 0.084870(12) 0.02377(8) Uani 1 1 d .
Cu9 Cu 0.469638(19) 0.269081(18) 0.047406(13) 0.02838(9) Uani 1 1 d .
Cu10 Cu 0.335561(18) 0.674802(19) 0.137879(13) 0.02765(9) Uani 1 1 d .
Fe1 Fe 0.62966(2) 0.70213(2) 0.193030(14) 0.02064(9) Uani 1 1 d .
Fe2 Fe 0.38660(2) 0.39643(2) 0.210396(15) 0.02461(10) Uani 1 1 d .
P1 P 0.80808(4) 0.67176(4) 0.01723(3) 0.02781(18) Uani 1 1 d .
P2 P 0.68369(4) 0.39912(4) 0.15642(3) 0.02341(17) Uani 1 1 d .
P3 P 0.42877(4) 0.16126(4) 0.05365(3) 0.02791(19) Uani 1 1 d .
P4 P 0.33123(4) 0.69530(4) 0.22074(3) 0.02530(18) Uani 1 1 d .
P5 P 0.25970(4) 0.72591(4) 0.07496(3) 0.02742(18) Uani 1 1 d .
C1 C 0.66921(13) 0.69179(14) 0.12589(10) 0.0199(6) Uani 1 1 d .
C2 C 0.68513(14) 0.63245(15) 0.15801(10) 0.0237(7) Uani 1 1 d .
H2 H 0.6719 0.5851 0.1497 0.028 Uiso 1 1 calc R
C3 C 0.72424(15) 0.65579(16) 0.20468(11) 0.0305(7) Uani 1 1 d .
H3 H 0.7423 0.6268 0.2329 0.037 Uiso 1 1 calc R
C4 C 0.73159(14) 0.72941(16) 0.20182(11) 0.0309(7) Uani 1 1 d .
H4 H 0.7555 0.7588 0.2278 0.037 Uiso 1 1 calc R
C5 C 0.69717(14) 0.75214(15) 0.15330(10) 0.0253(7) Uani 1 1 d .
H5 H 0.6935 0.7994 0.1413 0.030 Uiso 1 1 calc R
C6 C 0.52256(14) 0.70928(14) 0.17833(10) 0.0210(6) Uani 1 1 d .
C7 C 0.54508(14) 0.64752(15) 0.20621(10) 0.0219(6) Uani 1 1 d .
H7 H 0.5343 0.6005 0.1955 0.026 Uiso 1 1 calc R
C8 C 0.58657(14) 0.66791(15) 0.25290(10) 0.0253(7) Uani 1 1 d .
H8 H 0.6077 0.6370 0.2790 0.030 Uiso 1 1 calc R
C9 C 0.59079(14) 0.74210(15) 0.25364(10) 0.0264(7) Uani 1 1 d .
H9 H 0.6154 0.7699 0.2803 0.032 Uiso 1 1 calc R
C10 C 0.55177(14) 0.76821(15) 0.20741(10) 0.0249(7) Uani 1 1 d .
H10 H 0.5462 0.8163 0.1977 0.030 Uiso 1 1 calc R
C11 C 0.39549(15) 0.33482(14) 0.14760(10) 0.0238(7) Uani 1 1 d .
C12 C 0.46102(16) 0.34593(15) 0.17803(10) 0.0298(7) Uani 1 1 d .
H12 H 0.5000 0.3674 0.1672 0.036 Uiso 1 1 calc R
C13 C 0.45846(18) 0.31950(16) 0.22760(11) 0.0398(9) Uani 1 1 d .
H13 H 0.4953 0.3200 0.2557 0.048 Uiso 1 1 calc R
C14 C 0.3919(2) 0.29255(15) 0.22755(12) 0.0421(9) Uani 1 1 d .
H14 H 0.3760 0.2711 0.2558 0.051 Uiso 1 1 calc R
C15 C 0.35212(17) 0.30239(14) 0.17863(11) 0.0324(8) Uani 1 1 d .
H15 H 0.3049 0.2896 0.1684 0.039 Uiso 1 1 calc R
C16 C 0.34835(15) 0.49607(14) 0.18870(10) 0.0235(7) Uani 1 1 d .
C17 C 0.41408(15) 0.49970(14) 0.21964(10) 0.0271(7) Uani 1 1 d .
H17 H 0.4544 0.5201 0.2101 0.032 Uiso 1 1 calc R
C18 C 0.41005(17) 0.46781(15) 0.26737(11) 0.0319(8) Uani 1 1 d .
H18 H 0.4468 0.4640 0.2954 0.038 Uiso 1 1 calc R
C19 C 0.34203(17) 0.44282(15) 0.26572(11) 0.0319(8) Uani 1 1 d .
H19 H 0.3247 0.4189 0.2924 0.038 Uiso 1 1 calc R
C20 C 0.30392(15) 0.45968(14) 0.21732(11) 0.0278(7) Uani 1 1 d .
H20 H 0.2566 0.4486 0.2058 0.033 Uiso 1 1 calc R
C21 C 0.89368(15) 0.64832(16) 0.05288(11) 0.0358(8) Uani 1 1 d .
H21X H 0.9166 0.6158 0.0318 0.043 Uiso 1 1 calc R
H21Y H 0.9222 0.6916 0.0582 0.043 Uiso 1 1 calc R
C22 C 0.89279(16) 0.61392(17) 0.10438(12) 0.0427(9) Uani 1 1 d .
H22X H 0.8652 0.5700 0.0991 0.051 Uiso 1 1 calc R
H22Y H 0.9408 0.6006 0.1192 0.051 Uiso 1 1 calc R
C23 C 0.86352(17) 0.65944(18) 0.14223(12) 0.0468(9) Uani 1 1 d .
H23X H 0.8631 0.6316 0.1737 0.056 Uiso 1 1 calc R
H23Y H 0.8148 0.6708 0.1279 0.056 Uiso 1 1 calc R
C24 C 0.90218(18) 0.72843(19) 0.15675(13) 0.0540(10) Uani 1 1 d .
H24X H 0.9511 0.7183 0.1693 0.081 Uiso 1 1 calc R
H24Y H 0.8818 0.7522 0.1835 0.081 Uiso 1 1 calc R
H24Z H 0.8984 0.7590 0.1267 0.081 Uiso 1 1 calc R
C25 C 0.79409(15) 0.76423(15) 0.03425(11) 0.0316(7) Uani 1 1 d .
H25X H 0.7479 0.7787 0.0160 0.038 Uiso 1 1 calc R
H25Y H 0.7919 0.7657 0.0712 0.038 Uiso 1 1 calc R
C26 C 0.84631(16) 0.81965(15) 0.02363(12) 0.0368(8) Uani 1 1 d .
H26X H 0.8442 0.8243 -0.0137 0.044 Uiso 1 1 calc R
H26Y H 0.8936 0.8039 0.0384 0.044 Uiso 1 1 calc R
C27 C 0.83242(19) 0.89130(16) 0.04590(14) 0.0530(10) Uani 1 1 d .
H27X H 0.8343 0.8864 0.0832 0.064 Uiso 1 1 calc R
H27Y H 0.7850 0.9068 0.0311 0.064 Uiso 1 1 calc R
C28 C 0.8847(2) 0.94858(18) 0.03574(15) 0.0669(12) Uani 1 1 d .
H28X H 0.9313 0.9355 0.0527 0.100 Uiso 1 1 calc R
H28Y H 0.8716 0.9939 0.0491 0.100 Uiso 1 1 calc R
H28Z H 0.8844 0.9526 -0.0010 0.100 Uiso 1 1 calc R
C29 C 0.82671(16) 0.67939(15) -0.04789(11) 0.0329(8) Uani 1 1 d .
H29X H 0.7876 0.7037 -0.0694 0.039 Uiso 1 1 calc R
H29Y H 0.8687 0.7086 -0.0475 0.039 Uiso 1 1 calc R
C30 C 0.83796(17) 0.60804(16) -0.07128(11) 0.0383(8) Uani 1 1 d .
H30X H 0.7944 0.5806 -0.0747 0.046 Uiso 1 1 calc R
H30Y H 0.8739 0.5819 -0.0480 0.046 Uiso 1 1 calc R
C31 C 0.86031(19) 0.61422(17) -0.12334(12) 0.0480(10) Uani 1 1 d .
H31X H 0.8215 0.6335 -0.1481 0.058 Uiso 1 1 calc R
H31Y H 0.8997 0.6475 -0.1211 0.058 Uiso 1 1 calc R
C32 C 0.8814(2) 0.5444(2) -0.14190(15) 0.0757(13) Uani 1 1 d .
H32X H 0.9195 0.5250 -0.1173 0.113 Uiso 1 1 calc R
H32Y H 0.8967 0.5505 -0.1749 0.113 Uiso 1 1 calc R
H32Z H 0.8418 0.5121 -0.1457 0.113 Uiso 1 1 calc R
C33 C 0.76582(14) 0.44723(15) 0.16956(11) 0.0286(7) Uani 1 1 d .
H33X H 0.7908 0.4392 0.1406 0.034 Uiso 1 1 calc R
H33Y H 0.7549 0.4982 0.1700 0.034 Uiso 1 1 calc R
C34 C 0.81582(15) 0.43023(17) 0.21874(11) 0.0352(8) Uani 1 1 d .
H34X H 0.7953 0.4469 0.2483 0.042 Uiso 1 1 calc R
H34Y H 0.8213 0.3785 0.2218 0.042 Uiso 1 1 calc R
C35 C 0.88724(16) 0.46390(18) 0.22074(13) 0.0488(10) Uani 1 1 d .
H35X H 0.8810 0.5150 0.2141 0.059 Uiso 1 1 calc R
H35Y H 0.9135 0.4583 0.2556 0.059 Uiso 1 1 calc R
C36 C 0.92982(17) 0.43371(19) 0.18339(14) 0.0574(11) Uani 1 1 d .
H36X H 0.9386 0.3836 0.1908 0.086 Uiso 1 1 calc R
H36Y H 0.9741 0.4589 0.1865 0.086 Uiso 1 1 calc R
H36Z H 0.9044 0.4390 0.1486 0.086 Uiso 1 1 calc R
C37 C 0.71034(16) 0.30709(15) 0.15527(10) 0.0304(7) Uani 1 1 d .
H37X H 0.7313 0.2935 0.1904 0.037 Uiso 1 1 calc R
H37Y H 0.6682 0.2780 0.1456 0.037 Uiso 1 1 calc R
C38 C 0.76132(15) 0.28795(15) 0.11988(11) 0.0322(7) Uani 1 1 d .
H38X H 0.8046 0.3152 0.1296 0.039 Uiso 1 1 calc R
H38Y H 0.7412 0.3009 0.0845 0.039 Uiso 1 1 calc R
C39 C 0.77816(17) 0.20874(17) 0.12236(12) 0.0445(9) Uani 1 1 d .
H39X H 0.7851 0.1934 0.1584 0.053 Uiso 1 1 calc R
H39Y H 0.7380 0.1824 0.1039 0.053 Uiso 1 1 calc R
C40 C 0.84117(19) 0.19042(19) 0.10009(13) 0.0590(11) Uani 1 1 d .
H40X H 0.8329 0.2011 0.0636 0.089 Uiso 1 1 calc R
H40Y H 0.8512 0.1401 0.1051 0.089 Uiso 1 1 calc R
H40Z H 0.8807 0.2180 0.1170 0.089 Uiso 1 1 calc R
C41 C 0.65239(15) 0.39995(15) 0.21773(10) 0.0289(7) Uani 1 1 d .
H41X H 0.6168 0.3627 0.2173 0.035 Uiso 1 1 calc R
H41Y H 0.6915 0.3881 0.2450 0.035 Uiso 1 1 calc R
C42 C 0.62148(16) 0.46986(16) 0.23063(11) 0.0342(8) Uani 1 1 d .
H42X H 0.5777 0.4777 0.2068 0.041 Uiso 1 1 calc R
H42Y H 0.6538 0.5082 0.2252 0.041 Uiso 1 1 calc R
C43 C 0.60676(18) 0.47437(18) 0.28493(12) 0.0472(10) Uani 1 1 d .
H43X H 0.5748 0.5142 0.2875 0.057 Uiso 1 1 calc R
H43Y H 0.5834 0.4305 0.2931 0.057 Uiso 1 1 calc R
C44 C 0.6723(2) 0.4847(2) 0.32352(13) 0.0834(15) Uani 1 1 d .
H44X H 0.7018 0.4428 0.3239 0.125 Uiso 1 1 calc R
H44Y H 0.6601 0.4917 0.3574 0.125 Uiso 1 1 calc R
H44Z H 0.6974 0.5261 0.3141 0.125 Uiso 1 1 calc R
C45 C 0.35130(15) 0.15870(15) 0.08363(11) 0.0296(7) Uani 1 1 d .
H45X H 0.3642 0.1773 0.1187 0.035 Uiso 1 1 calc R
H45Y H 0.3173 0.1920 0.0649 0.035 Uiso 1 1 calc R
C46 C 0.31430(17) 0.08948(16) 0.08739(12) 0.0400(9) Uani 1 1 d .
H46X H 0.2994 0.0708 0.0526 0.048 Uiso 1 1 calc R
H46Y H 0.3475 0.0553 0.1060 0.048 Uiso 1 1 calc R
C47 C 0.25234(16) 0.09422(17) 0.11357(12) 0.0416(9) Uani 1 1 d .
H47X H 0.2676 0.1129 0.1484 0.050 Uiso 1 1 calc R
H47Y H 0.2197 0.1289 0.0950 0.050 Uiso 1 1 calc R
C48 C 0.21415(19) 0.02715(18) 0.11772(14) 0.0618(12) Uani 1 1 d .
H48X H 0.1963 0.0093 0.0835 0.093 Uiso 1 1 calc R
H48Y H 0.1754 0.0357 0.1360 0.093 Uiso 1 1 calc R
H48Z H 0.2456 -0.0077 0.1363 0.093 Uiso 1 1 calc R
C49 C 0.39895(16) 0.12072(16) -0.01000(11) 0.0369(8) Uani 1 1 d .
H49X H 0.3761 0.0752 -0.0053 0.044 Uiso 1 1 calc R
H49Y H 0.3642 0.1520 -0.0301 0.044 Uiso 1 1 calc R
C50 C 0.45754(18) 0.10839(18) -0.03940(12) 0.0467(9) Uani 1 1 d .
H50X H 0.4806 0.0634 -0.0279 0.056 Uiso 1 1 calc R
H50Y H 0.4921 0.1465 -0.0311 0.056 Uiso 1 1 calc R
C51 C 0.43540(19) 0.1056(2) -0.09748(13) 0.0544(10) Uani 1 1 d .
H51X H 0.4218 0.1537 -0.1097 0.065 Uiso 1 1 calc R
H51Y H 0.4761 0.0918 -0.1130 0.065 Uiso 1 1 calc R
C52 C 0.3778(2) 0.05706(19) -0.11625(14) 0.0621(11) Uani 1 1 d .
H52X H 0.3894 0.0096 -0.1030 0.093 Uiso 1 1 calc R
H52Y H 0.3704 0.0561 -0.1536 0.093 Uiso 1 1 calc R
H52Z H 0.3355 0.0733 -0.1046 0.093 Uiso 1 1 calc R
C53 C 0.48366(17) 0.09205(18) 0.08593(13) 0.0470(9) Uani 1 1 d .
H53X H 0.4576 0.0471 0.0822 0.056 Uiso 1 1 calc R
H53Y H 0.5246 0.0864 0.0688 0.056 Uiso 1 1 calc R
C54 C 0.50839(18) 0.10523(19) 0.14172(13) 0.0530(10) Uani 1 1 d .
H54X H 0.4678 0.1171 0.1580 0.064 Uiso 1 1 calc R
H54Y H 0.5287 0.0611 0.1575 0.064 Uiso 1 1 calc R
C55 C 0.5599(2) 0.1617(2) 0.15273(14) 0.0738(14) Uani 1 1 d .
H55X H 0.5384 0.2072 0.1406 0.089 Uiso 1 1 calc R
H55Y H 0.5987 0.1526 0.1339 0.089 Uiso 1 1 calc R
C56 C 0.5882(2) 0.1673(2) 0.20928(13) 0.0793(14) Uani 1 1 d .
H56X H 0.5495 0.1684 0.2285 0.119 Uiso 1 1 calc R
H56Y H 0.6155 0.2106 0.2158 0.119 Uiso 1 1 calc R
H56Z H 0.6177 0.1265 0.2200 0.119 Uiso 1 1 calc R
C57 C 0.26329(14) 0.64718(15) 0.24603(10) 0.0268(7) Uani 1 1 d .
H57X H 0.2797 0.5985 0.2543 0.032 Uiso 1 1 calc R
H57Y H 0.2559 0.6699 0.2782 0.032 Uiso 1 1 calc R
C58 C 0.19452(14) 0.64365(15) 0.21044(11) 0.0284(7) Uani 1 1 d .
H58X H 0.2009 0.6177 0.1792 0.034 Uiso 1 1 calc R
H58Y H 0.1794 0.6921 0.2002 0.034 Uiso 1 1 calc R
C59 C 0.13814(15) 0.60788(17) 0.23403(12) 0.0392(8) Uani 1 1 d .
H59X H 0.1515 0.5582 0.2416 0.047 Uiso 1 1 calc R
H59Y H 0.1344 0.6314 0.2667 0.047 Uiso 1 1 calc R
C60 C 0.06822(17) 0.6095(2) 0.20007(15) 0.0634(12) Uani 1 1 d .
H60X H 0.0550 0.6585 0.1918 0.095 Uiso 1 1 calc R
H60Y H 0.0335 0.5876 0.2178 0.095 Uiso 1 1 calc R
H60Z H 0.0707 0.5836 0.1686 0.095 Uiso 1 1 calc R
C61 C 0.40814(15) 0.67595(16) 0.26774(10) 0.0306(7) Uani 1 1 d .
H61X H 0.4229 0.6273 0.2615 0.037 Uiso 1 1 calc R
H61Y H 0.4456 0.7078 0.2608 0.037 Uiso 1 1 calc R
C62 C 0.40354(16) 0.68194(19) 0.32371(11) 0.0435(9) Uani 1 1 d .
H62X H 0.3935 0.7315 0.3316 0.052 Uiso 1 1 calc R
H62Y H 0.3645 0.6526 0.3311 0.052 Uiso 1 1 calc R
C63 C 0.46931(19) 0.6590(3) 0.35769(13) 0.0752(14) Uani 1 1 d .
H63X H 0.4797 0.6100 0.3485 0.090 Uiso 1 1 calc R
H63Y H 0.5077 0.6890 0.3501 0.090 Uiso 1 1 calc R
C64 C 0.4688(2) 0.6616(3) 0.41318(14) 0.111(2) Uani 1 1 d .
H64X H 0.4690 0.7109 0.4243 0.167 Uiso 1 1 calc R
H64Y H 0.5101 0.6376 0.4312 0.167 Uiso 1 1 calc R
H64Z H 0.4271 0.6381 0.4208 0.167 Uiso 1 1 calc R
C65 C 0.31185(16) 0.78775(15) 0.23381(11) 0.0335(8) Uani 1 1 d .
H65X H 0.2660 0.8011 0.2145 0.040 Uiso 1 1 calc R
H65Y H 0.3106 0.7941 0.2706 0.040 Uiso 1 1 calc R
C66 C 0.3708(2) 0.83631(19) 0.21712(15) 0.0689(13) Uani 1 1 d .
H66X H 0.4124 0.8334 0.2438 0.083 Uiso 1 1 calc R
H66Y H 0.3834 0.8169 0.1853 0.083 Uiso 1 1 calc R
C67 C 0.3534(2) 0.9067(2) 0.20910(16) 0.0842(15) Uani 1 1 d .
H67X H 0.3421 0.9273 0.2410 0.101 Uiso 1 1 calc R
H67Y H 0.3116 0.9104 0.1825 0.101 Uiso 1 1 calc R
C68 C 0.41379(19) 0.94869(19) 0.19213(14) 0.0625(12) Uani 1 1 d .
H68X H 0.4552 0.9447 0.2183 0.094 Uiso 1 1 calc R
H68Y H 0.4006 0.9984 0.1875 0.094 Uiso 1 1 calc R
H68Z H 0.4237 0.9295 0.1599 0.094 Uiso 1 1 calc R
C69 C 0.20961(16) 0.66695(15) 0.02763(11) 0.0351(8) Uani 1 1 d .
H69X H 0.1867 0.6957 -0.0013 0.042 Uiso 1 1 calc R
H69Y H 0.2422 0.6345 0.0144 0.042 Uiso 1 1 calc R
C70 C 0.15416(18) 0.62292(19) 0.04809(14) 0.0535(10) Uani 1 1 d .
H70X H 0.1219 0.6551 0.0618 0.064 Uiso 1 1 calc R
H70Y H 0.1770 0.5932 0.0765 0.064 Uiso 1 1 calc R
C71 C 0.1121(2) 0.5750(2) 0.00710(19) 0.0850(15) Uani 1 1 d .
H71X H 0.1448 0.5467 -0.0093 0.102 Uiso 1 1 calc R
H71Y H 0.0839 0.5420 0.0240 0.102 Uiso 1 1 calc R
C72 C 0.0665(3) 0.6133(3) -0.03199(19) 0.150(3) Uani 1 1 d .
H72X H 0.0419 0.6500 -0.0161 0.225 Uiso 1 1 calc R
H72Y H 0.0328 0.5807 -0.0509 0.225 Uiso 1 1 calc R
H72Z H 0.0940 0.6352 -0.0555 0.225 Uiso 1 1 calc R
C73 C 0.29640(15) 0.78533(14) 0.03212(11) 0.0295(7) Uani 1 1 d .
H73X H 0.3316 0.7588 0.0170 0.035 Uiso 1 1 calc R
H73Y H 0.2590 0.7985 0.0039 0.035 Uiso 1 1 calc R
C74 C 0.32986(17) 0.85278(16) 0.05520(13) 0.0428(9) Uani 1 1 d .
H74X H 0.3719 0.8406 0.0798 0.051 Uiso 1 1 calc R
H74Y H 0.2972 0.8770 0.0742 0.051 Uiso 1 1 calc R
C75 C 0.35011(19) 0.90354(18) 0.01480(15) 0.0591(11) Uani 1 1 d .
H75X H 0.3812 0.9405 0.0320 0.071 Uiso 1 1 calc R
H75Y H 0.3761 0.8771 -0.0081 0.071 Uiso 1 1 calc R
C76 C 0.2873(2) 0.93825(18) -0.01687(14) 0.0629(12) Uani 1 1 d .
H76X H 0.2561 0.9018 -0.0337 0.094 Uiso 1 1 calc R
H76Y H 0.3025 0.9688 -0.0426 0.094 Uiso 1 1 calc R
H76Z H 0.2628 0.9665 0.0054 0.094 Uiso 1 1 calc R
C77 C 0.19331(16) 0.78065(17) 0.09750(11) 0.0390(8) Uani 1 1 d .
H77X H 0.1675 0.7504 0.1183 0.047 Uiso 1 1 calc R
H77Y H 0.2174 0.8171 0.1205 0.047 Uiso 1 1 calc R
C78 C 0.14026(17) 0.81789(18) 0.05735(12) 0.0465(10) Uani 1 1 d .
H78X H 0.1137 0.7820 0.0352 0.056 Uiso 1 1 calc R
H78Y H 0.1651 0.8477 0.0357 0.056 Uiso 1 1 calc R
C79 C 0.0889(2) 0.8647(2) 0.08170(16) 0.0788(14) Uani 1 1 d .
H79X H 0.1160 0.9014 0.1027 0.095 Uiso 1 1 calc R
H79Y H 0.0579 0.8890 0.0539 0.095 Uiso 1 1 calc R
C80 C 0.0475(2) 0.8296(2) 0.11229(16) 0.0853(16) Uani 1 1 d .
H80X H 0.0240 0.7898 0.0934 0.128 Uiso 1 1 calc R
H80Y H 0.0128 0.8624 0.1215 0.128 Uiso 1 1 calc R
H80Z H 0.0768 0.8124 0.1433 0.128 Uiso 1 1 calc R

loop_
_atom_site_aniso_label
_atom_site_aniso_U_11
_atom_site_aniso_U_22
_atom_site_aniso_U_33
_atom_site_aniso_U_23
_atom_site_aniso_U_13
_atom_site_aniso_U_12
Se1 0.01877(15) 0.02411(15) 0.01600(14) 0.00025(12) 0.00373(11) -0.00218(12)
Se2 0.01984(15) 0.02317(15) 0.01775(14) -0.00044(12) 0.00381(12) 0.00177(12)
Se3 0.02303(16) 0.02201(15) 0.01873(15) -0.00029(12) 0.00629(12) -0.00221(13)
Se4 0.01990(15) 0.02566(16) 0.02014(15) -0.00111(12) 0.00595(12) 0.00071(13)
Se5 0.01755(14) 0.02127(15) 0.01778(14) -0.00022(11) 0.00367(11) 0.00132(12)
Se6 0.02104(15) 0.02379(15) 0.01751(14) -0.00103(12) 0.00206(12) 0.00239(13)
Se7 0.01988(15) 0.02806(16) 0.01890(15) 0.00186(12) 0.00442(12) 0.00168(13)
Cu1 0.02012(19) 0.0336(2) 0.01824(18) -0.00268(16) 0.00277(15) -0.00123(17)
Cu2 0.01969(18) 0.02481(19) 0.02003(18) -0.00109(15) 0.00509(15) 0.00127(16)
Cu3 0.0296(2) 0.0252(2) 0.01907(18) 0.00119(15) 0.00651(16) 0.00135(17)
Cu4 0.02261(19) 0.02326(19) 0.02215(19) -0.00073(15) 0.00696(15) -0.00099(16)
Cu5 0.0257(2) 0.0294(2) 0.01503(18) 0.00074(15) 0.00236(15) -0.00357(16)
Cu6 0.02181(19) 0.02538(19) 0.02162(19) -0.00184(15) 0.00567(15) -0.00156(16)
Cu7 0.0252(2) 0.0351(2) 0.0261(2) -0.00036(17) 0.00539(16) -0.00640(18)
Cu8 0.02280(19) 0.0301(2) 0.01718(18) 0.00327(15) -0.00046(15) 0.00245(16)
Cu9 0.0332(2) 0.0254(2) 0.0264(2) 0.00065(16) 0.00439(17) -0.00607(17)
Cu10 0.0267(2) 0.0374(2) 0.01931(19) -0.00144(16) 0.00509(16) 0.00980(18)
Fe1 0.0200(2) 0.0256(2) 0.0162(2) -0.00252(17) 0.00268(17) -0.00250(18)
Fe2 0.0327(3) 0.0250(2) 0.0178(2) 0.00149(18) 0.00930(19) -0.0014(2)
P1 0.0220(4) 0.0340(5) 0.0280(4) -0.0005(4) 0.0061(3) -0.0023(4)
P2 0.0243(4) 0.0276(4) 0.0175(4) 0.0026(3) 0.0008(3) 0.0046(4)
P3 0.0308(5) 0.0235(4) 0.0305(5) 0.0034(3) 0.0079(4) 0.0000(4)
P4 0.0248(4) 0.0320(5) 0.0204(4) -0.0037(3) 0.0078(3) 0.0006(4)
P5 0.0263(4) 0.0312(5) 0.0247(4) 0.0012(3) 0.0042(3) 0.0076(4)
C1 0.0159(14) 0.0268(16) 0.0172(14) -0.0014(12) 0.0036(11) 0.0000(12)
C2 0.0221(16) 0.0276(16) 0.0208(15) 0.0005(12) 0.0020(13) 0.0033(13)
C3 0.0246(17) 0.044(2) 0.0231(17) 0.0010(14) 0.0035(13) 0.0057(15)
C4 0.0204(16) 0.048(2) 0.0237(17) -0.0106(15) 0.0021(13) -0.0066(15)
C5 0.0238(16) 0.0287(17) 0.0239(16) -0.0045(13) 0.0061(13) -0.0058(14)
C6 0.0198(15) 0.0261(16) 0.0185(15) -0.0030(12) 0.0075(12) -0.0014(13)
C7 0.0217(16) 0.0262(16) 0.0183(15) -0.0014(12) 0.0043(12) -0.0029(13)
C8 0.0263(17) 0.0358(18) 0.0135(14) 0.0040(13) 0.0027(12) -0.0005(14)
C9 0.0264(17) 0.0348(18) 0.0184(15) -0.0090(13) 0.0049(13) -0.0046(14)
C10 0.0290(17) 0.0237(16) 0.0234(16) -0.0031(13) 0.0080(13) -0.0014(14)
C11 0.0329(18) 0.0201(15) 0.0199(15) 0.0021(12) 0.0092(13) 0.0016(14)
C12 0.0352(19) 0.0324(18) 0.0224(16) 0.0030(14) 0.0066(14) 0.0057(15)
C13 0.055(2) 0.040(2) 0.0231(18) 0.0044(15) 0.0026(16) 0.0167(19)
C14 0.081(3) 0.0243(18) 0.0263(19) 0.0078(14) 0.0233(19) 0.0035(19)
C15 0.047(2) 0.0224(16) 0.0324(18) -0.0010(14) 0.0201(16) -0.0067(15)
C16 0.0285(17) 0.0242(16) 0.0200(15) -0.0029(12) 0.0105(13) -0.0013(13)
C17 0.0297(17) 0.0284(17) 0.0238(16) -0.0014(13) 0.0064(14) -0.0063(14)
C18 0.044(2) 0.0323(18) 0.0176(16) -0.0014(13) 0.0003(14) -0.0008(16)
C19 0.049(2) 0.0274(17) 0.0240(17) 0.0008(13) 0.0182(16) -0.0009(16)
C20 0.0289(17) 0.0296(17) 0.0275(17) -0.0039(14) 0.0122(14) -0.0060(14)
C21 0.0279(18) 0.042(2) 0.037(2) -0.0033(16) 0.0036(15) 0.0029(16)
C22 0.0294(19) 0.051(2) 0.045(2) 0.0101(18) -0.0012(17) 0.0021(17)
C23 0.039(2) 0.065(3) 0.037(2) 0.0116(19) 0.0077(17) 0.000(2)
C24 0.047(2) 0.070(3) 0.043(2) -0.007(2) 0.0016(19) 0.005(2)
C25 0.0252(17) 0.0334(18) 0.0364(19) -0.0012(14) 0.0055(14) 0.0017(15)
C26 0.0352(19) 0.0350(19) 0.040(2) 0.0020(16) 0.0069(16) -0.0031(16)
C27 0.055(3) 0.032(2) 0.075(3) -0.0072(19) 0.017(2) -0.0051(19)
C28 0.070(3) 0.042(2) 0.088(3) 0.000(2) 0.010(3) -0.007(2)
C29 0.0281(18) 0.0392(19) 0.0324(18) 0.0003(15) 0.0083(14) -0.0043(15)
C30 0.043(2) 0.039(2) 0.0342(19) -0.0047(16) 0.0129(16) -0.0036(17)
C31 0.070(3) 0.038(2) 0.038(2) -0.0100(17) 0.0166(19) 0.003(2)
C32 0.076(3) 0.097(4) 0.057(3) -0.009(3) 0.018(2) -0.003(3)
C33 0.0256(17) 0.0289(17) 0.0292(17) -0.0005(13) -0.0022(14) 0.0038(14)
C34 0.0262(18) 0.049(2) 0.0278(18) -0.0047(15) -0.0031(14) 0.0037(16)
C35 0.033(2) 0.054(2) 0.052(2) 0.0004(19) -0.0148(18) -0.0007(19)
C36 0.029(2) 0.067(3) 0.076(3) 0.010(2) 0.009(2) -0.006(2)
C37 0.0395(19) 0.0310(18) 0.0193(16) 0.0020(13) 0.0004(14) 0.0070(15)
C38 0.0292(18) 0.0369(19) 0.0297(18) -0.0011(14) 0.0025(14) 0.0062(15)
C39 0.048(2) 0.048(2) 0.035(2) -0.0114(17) -0.0022(17) 0.0196(19)
C40 0.061(3) 0.061(3) 0.052(2) -0.008(2) -0.002(2) 0.023(2)
C41 0.0314(18) 0.0343(18) 0.0212(16) 0.0045(13) 0.0051(13) 0.0048(15)
C42 0.038(2) 0.040(2) 0.0242(17) -0.0009(14) 0.0046(15) 0.0089(16)
C43 0.064(3) 0.043(2) 0.040(2) -0.0016(17) 0.027(2) 0.006(2)
C44 0.129(4) 0.091(3) 0.026(2) -0.010(2) -0.001(2) 0.034(3)
C45 0.0309(18) 0.0296(17) 0.0291(17) -0.0045(14) 0.0076(14) 0.0012(15)
C46 0.051(2) 0.0315(19) 0.043(2) -0.0047(16) 0.0238(18) -0.0070(17)
C47 0.040(2) 0.048(2) 0.040(2) -0.0015(17) 0.0169(17) -0.0061(18)
C48 0.063(3) 0.061(3) 0.070(3) 0.003(2) 0.037(2) -0.016(2)
C49 0.041(2) 0.0293(18) 0.042(2) 0.0000(15) 0.0128(17) -0.0030(16)
C50 0.051(2) 0.046(2) 0.046(2) 0.0045(18) 0.0149(19) 0.0055(19)
C51 0.051(2) 0.072(3) 0.041(2) 0.002(2) 0.0137(19) 0.009(2)
C52 0.077(3) 0.057(3) 0.052(3) -0.012(2) 0.009(2) 0.009(2)
C53 0.039(2) 0.050(2) 0.052(2) 0.0164(19) 0.0068(18) 0.0063(18)
C54 0.047(2) 0.061(3) 0.050(2) 0.006(2) 0.0076(19) -0.008(2)
C55 0.105(4) 0.061(3) 0.047(3) 0.009(2) -0.012(2) -0.030(3)
C56 0.093(4) 0.091(3) 0.043(3) 0.019(2) -0.020(2) -0.025(3)
C57 0.0293(17) 0.0275(17) 0.0247(16) -0.0017(13) 0.0079(14) 0.0012(14)
C58 0.0283(17) 0.0296(17) 0.0279(17) -0.0040(14) 0.0070(14) -0.0010(14)
C59 0.033(2) 0.036(2) 0.049(2) -0.0020(17) 0.0081(17) -0.0061(16)
C60 0.035(2) 0.064(3) 0.087(3) 0.004(2) -0.002(2) -0.011(2)
C61 0.0291(18) 0.0387(19) 0.0252(17) -0.0031(14) 0.0083(14) 0.0034(15)
C62 0.0311(19) 0.073(3) 0.0258(18) -0.0001(17) 0.0044(15) 0.0009(19)
C63 0.042(2) 0.156(5) 0.025(2) -0.007(2) -0.0014(18) 0.007(3)
C64 0.061(3) 0.232(7) 0.040(3) 0.013(3) 0.004(2) 0.017(4)
C65 0.040(2) 0.0303(18) 0.0288(18) -0.0033(14) 0.0019(15) -0.0036(16)
C66 0.107(4) 0.041(2) 0.062(3) -0.009(2) 0.022(3) 0.006(3)
C67 0.098(4) 0.088(4) 0.070(3) -0.004(3) 0.025(3) 0.013(3)
C68 0.062(3) 0.071(3) 0.059(3) 0.004(2) 0.022(2) -0.035(2)
C69 0.0366(19) 0.0306(18) 0.0320(18) 0.0065(14) -0.0129(15) -0.0019(16)
C70 0.037(2) 0.057(2) 0.062(3) 0.019(2) -0.0080(19) -0.008(2)
C71 0.066(3) 0.068(3) 0.110(4) 0.018(3) -0.021(3) -0.019(3)
C72 0.127(5) 0.220(7) 0.087(4) 0.008(5) -0.027(4) -0.090(5)
C73 0.0271(17) 0.0288(17) 0.0328(18) -0.0025(14) 0.0057(14) 0.0062(14)
C74 0.042(2) 0.0296(19) 0.051(2) 0.0000(17) -0.0103(18) 0.0075(17)
C75 0.048(2) 0.033(2) 0.098(3) -0.005(2) 0.017(2) -0.0121(19)
C76 0.092(3) 0.036(2) 0.058(3) 0.0072(19) 0.001(2) -0.010(2)
C77 0.0342(19) 0.053(2) 0.0304(19) 0.0049(16) 0.0087(15) 0.0174(17)
C78 0.039(2) 0.065(3) 0.039(2) 0.0125(18) 0.0156(17) 0.0288(19)
C79 0.056(3) 0.102(4) 0.083(3) 0.036(3) 0.023(3) 0.039(3)
C80 0.041(3) 0.130(4) 0.090(4) 0.035(3) 0.026(3) 0.028(3)

loop_
_atom_type_symbol
_atom_type_description
_atom_type_scat_dispersion_real
_atom_type_scat_dispersion_imag
_atom_type_scat_source
C C 0.0033 0.0016 'International Tables Vol C Tables 4.2.6.8 and 6.1.1.4'
H H 0.0000 0.0000 'International Tables Vol C Tables 4.2.6.8 and 6.1.1.4'
P P 0.1023 0.0942 'International Tables Vol C Tables 4.2.6.8 and 6.1.1.4'
Fe Fe 0.3463 0.8444 'International Tables Vol C Tables 4.2.6.8 and 6.1.1.4'
Cu Cu 0.3201 1.2651 'International Tables Vol C Tables 4.2.6.8 and 6.1.1.4'
Se Se -0.0929 2.2259 'International Tables Vol C Tables 4.2.6.8 and 6.1.1.4'

loop_
_geom_angle_atom_site_label_1
_geom_angle_atom_site_label_2
_geom_angle_atom_site_label_3
_geom_angle
_geom_angle_site_symmetry_1
_geom_angle_site_symmetry_3
C1 Se1 Cu1 109.49(8) . .
C1 Se1 Cu6 100.90(8) . .
Cu1 Se1 Cu6 65.938(13) . .
C1 Se1 Cu7 96.95(8) . .
Cu1 Se1 Cu7 124.099(16) . .
Cu6 Se1 Cu7 61.104(13) . .
C6 Se2 Cu2 101.27(8) . .
C6 Se2 Cu1 108.45(8) . .
Cu2 Se2 Cu1 70.291(13) . .
C6 Se2 Cu10 107.66(8) . .
Cu2 Se2 Cu10 60.408(13) . .
Cu1 Se2 Cu10 122.955(16) . .
C11 Se3 Cu3 109.02(8) . .
C11 Se3 Cu4 102.28(9) . .
Cu3 Se3 Cu4 66.140(13) . .
C11 Se3 Cu9 98.15(8) . .
Cu3 Se3 Cu9 123.366(16) . .
Cu4 Se3 Cu9 59.912(13) . .
C16 Se4 Cu2 103.29(8) . .
C16 Se4 Cu3 108.99(8) . .
Cu2 Se4 Cu3 69.914(14) . .
C16 Se4 Cu10 106.06(8) . .
Cu2 Se4 Cu10 60.705(13) . .
Cu3 Se4 Cu10 124.269(15) . .
Cu4 Se5 Cu2 116.411(16) . .
Cu4 Se5 Cu6 106.172(15) . .
Cu2 Se5 Cu6 116.201(16) . .
Cu4 Se5 Cu5 78.343(14) . 3_665
Cu2 Se5 Cu5 67.697(13) . 3_665
Cu6 Se5 Cu5 77.777(14) . 3_665
Cu4 Se5 Cu8 65.666(13) . .
Cu2 Se5 Cu8 176.038(16) . .
Cu6 Se5 Cu8 65.400(13) . .
Cu5 Se5 Cu8 116.254(15) 3_665 .
Cu9 Se6 Cu1 75.469(15) . 3_665
Cu9 Se6 Cu4 64.163(14) . .
Cu1 Se6 Cu4 77.659(14) 3_665 .
Cu9 Se6 Cu8 119.307(16) . .
Cu1 Se6 Cu8 123.406(16) 3_665 .
Cu4 Se6 Cu8 65.748(13) . .
Cu9 Se6 Cu5 117.604(16) . .
Cu1 Se6 Cu5 63.443(13) 3_665 .
Cu4 Se6 Cu5 62.743(13) . .
Cu8 Se6 Cu5 61.833(13) . .
Cu7 Se7 Cu3 74.689(15) . 3_665
Cu7 Se7 Cu6 65.591(14) . .
Cu3 Se7 Cu6 77.115(14) 3_665 .
Cu7 Se7 Cu8 121.797(16) . .
Cu3 Se7 Cu8 122.452(16) 3_665 .
Cu6 Se7 Cu8 66.123(13) . .
Cu7 Se7 Cu5 117.710(16) . .
Cu3 Se7 Cu5 62.547(13) 3_665 .
Cu6 Se7 Cu5 62.440(13) . .
Cu8 Se7 Cu5 61.586(13) . .
Se1 Cu1 Se6 123.349(17) . 3_665
Se1 Cu1 Se2 112.764(16) . .
Se6 Cu1 Se2 110.534(17) 3_665 .
Se1 Cu1 Cu5 127.204(17) . 3_665
Se6 Cu1 Cu5 62.206(13) 3_665 3_665
Se2 Cu1 Cu5 111.386(16) . 3_665
Se1 Cu1 Cu6 58.799(13) . .
Se6 Cu1 Cu6 111.264(16) 3_665 .
Se2 Cu1 Cu6 132.231(17) . .
Cu5 Cu1 Cu6 70.416(14) 3_665 .
Se1 Cu1 Cu2 136.340(17) . .
Se6 Cu1 Cu2 98.520(15) 3_665 .
Se2 Cu1 Cu2 54.497(12) . .
Cu5 Cu1 Cu2 59.573(12) 3_665 .
Cu6 Cu1 Cu2 97.153(15) . .
Se1 Cu1 Cu9 72.854(13) . 3_665
Se6 Cu1 Cu9 51.589(12) 3_665 3_665
Se2 Cu1 Cu9 129.152(17) . 3_665
Cu5 Cu1 Cu9 99.848(15) 3_665 3_665
Cu6 Cu1 Cu9 95.200(15) . 3_665
Cu2 Cu1 Cu9 150.105(16) . 3_665
Se1 Cu1 Cu4 86.378(13) . 3_665
Se6 Cu1 Cu4 52.158(12) 3_665 3_665
Se2 Cu1 Cu4 160.465(17) . 3_665
Cu5 Cu1 Cu4 54.843(11) 3_665 3_665
Cu6 Cu1 Cu4 60.397(12) . 3_665
Cu2 Cu1 Cu4 114.396(15) . 3_665
Cu9 Cu1 Cu4 50.857(11) 3_665 3_665
Se5 Cu2 Se4 116.253(17) . .
Se5 Cu2 Se2 114.180(17) . .
Se4 Cu2 Se2 127.417(17) . .
Se5 Cu2 Cu10 167.218(18) . .
Se4 Cu2 Cu10 63.563(14) . .
Se2 Cu2 Cu10 63.938(14) . .
Se5 Cu2 Cu5 56.952(12) . 3_665
Se4 Cu2 Cu5 109.112(16) . 3_665
Se2 Cu2 Cu5 109.913(15) . 3_665
Cu10 Cu2 Cu5 135.814(17) . 3_665
Se5 Cu2 Cu3 72.118(14) . .
Se4 Cu2 Cu3 55.524(12) . .
Se2 Cu2 Cu3 160.957(17) . .
Cu10 Cu2 Cu3 114.009(17) . .
Cu5 Cu2 Cu3 57.101(12) 3_665 .
Se5 Cu2 Cu1 72.089(13) . .
Se4 Cu2 Cu1 158.661(17) . .
Se2 Cu2 Cu1 55.212(12) . .
Cu10 Cu2 Cu1 112.935(17) . .
Cu5 Cu2 Cu1 57.316(12) 3_665 .
Cu3 Cu2 Cu1 114.392(15) . .
Se3 Cu3 Se7 122.622(17) . 3_665
Se3 Cu3 Se4 113.816(16) . .
Se7 Cu3 Se4 108.585(17) 3_665 .
Se3 Cu3 Cu5 127.579(17) . 3_665
Se7 Cu3 Cu5 63.343(13) 3_665 3_665
Se4 Cu3 Cu5 110.881(16) . 3_665
Se3 Cu3 Cu4 58.790(12) . .
Se7 Cu3 Cu4 111.910(16) 3_665 .
Se4 Cu3 Cu4 134.048(17) . .
Cu5 Cu3 Cu4 70.776(14) 3_665 .
Se3 Cu3 Cu2 135.672(17) . .
Se7 Cu3 Cu2 100.198(15) 3_665 .
Se4 Cu3 Cu2 54.561(12) . .
Cu5 Cu3 Cu2 59.945(13) 3_665 .
Cu4 Cu3 Cu2 97.043(15) . .
Se3 Cu3 Cu7 71.745(14) . 3_665
Se7 Cu3 Cu7 52.073(12) 3_665 3_665
Se4 Cu3 Cu7 126.408(17) . 3_665
Cu5 Cu3 Cu7 101.976(15) 3_665 3_665
Cu4 Cu3 Cu7 95.924(15) . 3_665
Cu2 Cu3 Cu7 152.213(17) . 3_665
Se3 Cu3 Cu6 86.372(13) . 3_665
Se7 Cu3 Cu6 52.287(12) 3_665 3_665
Se4 Cu3 Cu6 158.975(17) . 3_665
Cu5 Cu3 Cu6 55.350(12) 3_665 3_665
Cu4 Cu3 Cu6 60.720(12) . 3_665
Cu2 Cu3 Cu6 115.260(15) . 3_665
Cu7 Cu3 Cu6 52.326(11) 3_665 3_665
Se5 Cu4 Se6 118.186(17) . .
Se5 Cu4 Se3 117.577(16) . .
Se6 Cu4 Se3 118.526(17) . .
Se5 Cu4 Cu9 158.066(19) . .
Se6 Cu4 Cu9 55.817(13) . .
Se3 Cu4 Cu9 62.754(13) . .
Se5 Cu4 Cu5 79.979(14) . .
Se6 Cu4 Cu5 61.313(13) . .
Se3 Cu4 Cu5 152.393(18) . .
Cu9 Cu4 Cu5 109.367(16) . .
Se5 Cu4 Cu3 74.396(14) . .
Se6 Cu4 Cu3 165.273(18) . .
Se3 Cu4 Cu3 55.069(12) . .
Cu9 Cu4 Cu3 115.547(17) . .
Cu5 Cu4 Cu3 117.204(16) . .
Se5 Cu4 Cu8 60.710(12) . .
Se6 Cu4 Cu8 58.338(13) . .
Se3 Cu4 Cu8 147.176(17) . .
Cu9 Cu4 Cu8 106.183(16) . .
Cu5 Cu4 Cu8 59.100(13) . .
Cu3 Cu4 Cu8 135.057(17) . .
Se5 Cu4 Cu6 104.158(15) . 3_665
Se6 Cu4 Cu6 102.140(15) . 3_665
Se3 Cu4 Cu6 87.439(14) . 3_665
Cu9 Cu4 Cu6 97.775(15) . 3_665
Cu5 Cu4 Cu6 66.787(13) . 3_665
Cu3 Cu4 Cu6 65.746(13) . 3_665
Cu8 Cu4 Cu6 125.346(15) . 3_665
Se5 Cu4 Cu1 133.747(16) . 3_665
Se6 Cu4 Cu1 50.183(11) . 3_665
Se3 Cu4 Cu1 102.349(14) . 3_665
Cu9 Cu4 Cu1 61.721(13) . 3_665
Cu5 Cu4 Cu1 54.667(12) . 3_665
Cu3 Cu4 Cu1 115.983(15) . 3_665
Cu8 Cu4 Cu1 97.612(14) . 3_665
Cu6 Cu4 Cu1 53.054(11) 3_665 3_665
Se5 Cu4 Cu5 51.578(11) . 3_665
Se6 Cu4 Cu5 126.320(15) . 3_665
Se3 Cu4 Cu5 107.700(15) . 3_665
Cu9 Cu4 Cu5 150.290(17) . 3_665
Cu5 Cu4 Cu5 65.049(14) . 3_665
Cu3 Cu4 Cu5 53.976(11) . 3_665
Cu8 Cu4 Cu5 95.648(14) . 3_665
Cu6 Cu4 Cu5 52.667(11) 3_665 3_665
Cu1 Cu4 Cu5 96.105(13) 3_665 3_665
Se5 Cu5 Se6 128.635(16) 3_665 .
Se5 Cu5 Cu3 74.346(14) 3_665 3_665
Se6 Cu5 Cu3 134.017(17) . 3_665
Se5 Cu5 Cu1 74.294(14) 3_665 3_665
Se6 Cu5 Cu1 54.351(12) . 3_665
Cu3 Cu5 Cu1 126.032(16) 3_665 3_665
Se5 Cu5 Se7 128.456(16) 3_665 .
Se6 Cu5 Se7 92.265(14) . .
Cu3 Cu5 Se7 54.109(12) 3_665 .
Cu1 Cu5 Se7 134.894(17) 3_665 .
Se5 Cu5 Cu8 167.197(18) 3_665 .
Se6 Cu5 Cu8 57.657(12) . .
Cu3 Cu5 Cu8 109.710(17) 3_665 .
Cu1 Cu5 Cu8 110.565(16) 3_665 .
Se7 Cu5 Cu8 56.904(12) . .
Se5 Cu5 Cu6 110.304(16) 3_665 .
Se6 Cu5 Cu6 119.283(16) . .
Cu3 Cu5 Cu6 69.983(14) 3_665 .
Cu1 Cu5 Cu6 163.523(17) 3_665 .
Se7 Cu5 Cu6 55.257(12) . .
Cu8 Cu5 Cu6 61.694(13) . .
Se5 Cu5 Cu4 110.916(17) 3_665 .
Se6 Cu5 Cu4 55.944(12) . .
Cu3 Cu5 Cu4 163.126(18) 3_665 .
Cu1 Cu5 Cu4 70.489(14) 3_665 .
Se7 Cu5 Cu4 118.556(16) . .
Cu8 Cu5 Cu4 61.747(13) . .
Cu6 Cu5 Cu4 93.309(15) . .
Se5 Cu5 Cu2 55.351(12) 3_665 3_665
Se6 Cu5 Cu2 95.828(15) . 3_665
Cu3 Cu5 Cu2 62.953(13) 3_665 3_665
Cu1 Cu5 Cu2 63.111(13) 3_665 3_665
Se7 Cu5 Cu2 96.209(14) . 3_665
Cu8 Cu5 Cu2 137.443(18) . 3_665
Cu6 Cu5 Cu2 132.885(17) . 3_665
Cu4 Cu5 Cu2 133.569(17) . 3_665
Se5 Cu5 Cu6 50.583(11) 3_665 3_665
Se6 Cu5 Cu6 94.643(13) . 3_665
Cu3 Cu5 Cu6 123.629(16) 3_665 3_665
Cu1 Cu5 Cu6 55.057(12) 3_665 3_665
Se7 Cu5 Cu6 169.962(16) . 3_665
Cu8 Cu5 Cu6 121.693(15) . 3_665
Cu6 Cu5 Cu6 114.814(14) . 3_665
Cu4 Cu5 Cu6 60.449(12) . 3_665
Cu2 Cu5 Cu6 90.331(14) 3_665 3_665
Se5 Cu5 Cu4 50.079(11) 3_665 3_665
Se6 Cu5 Cu4 170.700(16) . 3_665
Cu3 Cu5 Cu4 55.249(12) 3_665 3_665
Cu1 Cu5 Cu4 123.068(16) 3_665 3_665
Se7 Cu5 Cu4 94.398(14) . 3_665
Cu8 Cu5 Cu4 121.542(15) . 3_665
Cu6 Cu5 Cu4 60.321(13) . 3_665
Cu4 Cu5 Cu4 114.951(14) . 3_665
Cu2 Cu5 Cu4 89.899(13) 3_665 3_665
Cu6 Cu5 Cu4 77.960(12) 3_665 3_665
Se5 Cu6 Se7 117.990(17) . .
Se5 Cu6 Se1 117.884(16) . .
Se7 Cu6 Se1 117.441(16) . .
Se5 Cu6 Cu7 158.633(18) . .
Se7 Cu6 Cu7 55.471(13) . .
Se1 Cu6 Cu7 62.176(13) . .
Se5 Cu6 Cu5 79.705(14) . .
Se7 Cu6 Cu5 62.303(13) . .
Se1 Cu6 Cu5 153.228(17) . .
Cu7 Cu6 Cu5 109.235(16) . .
Se5 Cu6 Cu1 74.551(14) . .
Se7 Cu6 Cu1 166.261(18) . .
Se1 Cu6 Cu1 55.263(12) . .
Cu7 Cu6 Cu1 115.014(17) . .
Cu5 Cu6 Cu1 118.057(17) . .
Se5 Cu6 Cu8 60.575(12) . .
Se7 Cu6 Cu8 58.115(12) . .
Se1 Cu6 Cu8 146.111(17) . .
Cu7 Cu6 Cu8 106.486(16) . .
Cu5 Cu6 Cu8 59.128(13) . .
Cu1 Cu6 Cu8 135.010(17) . .
Se5 Cu6 Cu4 104.301(15) . 3_665
Se7 Cu6 Cu4 103.192(15) . 3_665
Se1 Cu6 Cu4 88.201(14) . 3_665
Cu7 Cu6 Cu4 97.066(15) . 3_665
Cu5 Cu6 Cu4 67.012(13) . 3_665
Cu1 Cu6 Cu4 66.549(13) . 3_665
Cu8 Cu6 Cu4 125.627(16) . 3_665
Se5 Cu6 Cu3 133.601(16) . 3_665
Se7 Cu6 Cu3 50.598(11) . 3_665
Se1 Cu6 Cu3 102.887(14) . 3_665
Cu7 Cu6 Cu3 61.113(12) . 3_665
Cu5 Cu6 Cu3 54.667(12) . 3_665
Cu1 Cu6 Cu3 117.197(15) . 3_665
Cu8 Cu6 Cu3 97.245(14) . 3_665
Cu4 Cu6 Cu3 53.534(11) 3_665 3_665
Se5 Cu6 Cu5 51.640(11) . 3_665
Se7 Cu6 Cu5 127.464(16) . 3_665
Se1 Cu6 Cu5 108.402(15) . 3_665
Cu7 Cu6 Cu5 149.667(17) . 3_665
Cu5 Cu6 Cu5 65.186(14) . 3_665
Cu1 Cu6 Cu5 54.528(12) . 3_665
Cu8 Cu6 Cu5 95.902(14) . 3_665
Cu4 Cu6 Cu5 52.764(11) 3_665 3_665
Cu3 Cu6 Cu5 96.512(13) 3_665 3_665
P1 Cu7 Se7 140.67(3) . .
P1 Cu7 Cu6 160.25(3) . .
Se7 Cu7 Cu6 58.938(13) . .
P1 Cu7 Se1 103.54(3) . .
Se7 Cu7 Se1 115.458(17) . .
Cu6 Cu7 Se1 56.719(12) . .
P1 Cu7 Cu3 123.79(3) . 3_665
Se7 Cu7 Cu3 53.237(12) . 3_665
Cu6 Cu7 Cu3 66.561(13) . 3_665
Se1 Cu7 Cu3 103.060(15) . 3_665
P2 Cu8 Se7 110.26(2) . .
P2 Cu8 Se6 111.45(3) . .
Se7 Cu8 Se6 97.103(15) . .
P2 Cu8 Se5 117.99(2) . .
Se7 Cu8 Se5 109.195(15) . .
Se6 Cu8 Se5 108.817(16) . .
P2 Cu8 Cu5 165.47(3) . .
Se7 Cu8 Cu5 61.510(13) . .
Se6 Cu8 Cu5 60.510(13) . .
Se5 Cu8 Cu5 76.540(13) . .
P2 Cu8 Cu6 127.94(3) . .
Se7 Cu8 Cu6 55.762(12) . .
Se6 Cu8 Cu6 119.621(16) . .
Se5 Cu8 Cu6 54.025(11) . .
Cu5 Cu8 Cu6 59.179(12) . .
P2 Cu8 Cu4 128.35(3) . .
Se7 Cu8 Cu4 120.563(16) . .
Se6 Cu8 Cu4 55.913(12) . .
Se5 Cu8 Cu4 53.624(12) . .
Cu5 Cu8 Cu4 59.153(12) . .
Cu6 Cu8 Cu4 90.319(14) . .
P3 Cu9 Se6 139.53(3) . .
P3 Cu9 Cu4 160.04(3) . .
Se6 Cu9 Cu4 60.020(13) . .
P3 Cu9 Se3 102.86(3) . .
Se6 Cu9 Se3 117.310(17) . .
Cu4 Cu9 Se3 57.334(12) . .
P3 Cu9 Cu1 124.61(3) . 3_665
Se6 Cu9 Cu1 52.942(12) . 3_665
Cu4 Cu9 Cu1 67.421(13) . 3_665
Se3 Cu9 Cu1 102.734(15) . 3_665
P4 Cu10 P5 121.60(3) . .
P4 Cu10 Cu2 125.71(3) . .
P5 Cu10 Cu2 112.68(2) . .
P4 Cu10 Se4 106.53(2) . .
P5 Cu10 Se4 104.98(3) . .
Cu2 Cu10 Se4 55.732(12) . .
P4 Cu10 Se2 109.72(2) . .
P5 Cu10 Se2 102.55(2) . .
Cu2 Cu10 Se2 55.655(12) . .
Se4 Cu10 Se2 111.326(15) . .
C3 Fe1 C8 103.15(12) . .
C3 Fe1 C7 120.09(12) . .
C8 Fe1 C7 41.01(10) . .
C3 Fe1 C2 40.93(10) . .
C8 Fe1 C2 118.30(11) . .
C7 Fe1 C2 104.98(11) . .
C3 Fe1 C4 40.56(11) . .
C8 Fe1 C4 121.11(11) . .
C7 Fe1 C4 156.94(12) . .
C2 Fe1 C4 68.38(11) . .
C3 Fe1 C9 119.35(12) . .
C8 Fe1 C9 40.59(10) . .
C7 Fe1 C9 68.48(11) . .
C2 Fe1 C9 154.38(11) . .
C4 Fe1 C9 107.44(11) . .
C3 Fe1 C5 68.37(12) . .
C8 Fe1 C5 159.64(11) . .
C7 Fe1 C5 159.27(11) . .
C2 Fe1 C5 68.15(11) . .
C4 Fe1 C5 40.68(10) . .
C9 Fe1 C5 126.14(11) . .
C3 Fe1 C10 157.19(11) . .
C8 Fe1 C10 68.48(11) . .
C7 Fe1 C10 68.27(11) . .
C2 Fe1 C10 161.78(11) . .
C4 Fe1 C10 124.39(12) . .
C9 Fe1 C10 40.75(10) . .
C5 Fe1 C10 111.85(11) . .
C3 Fe1 C1 68.26(11) . .
C8 Fe1 C1 155.57(11) . .
C7 Fe1 C1 122.09(11) . .
C2 Fe1 C1 40.42(10) . .
C4 Fe1 C1 68.01(11) . .
C9 Fe1 C1 163.53(11) . .
C5 Fe1 C1 40.23(10) . .
C10 Fe1 C1 127.70(11) . .
C3 Fe1 C6 158.00(12) . .
C8 Fe1 C6 68.38(11) . .
C7 Fe1 C6 40.43(10) . .
C2 Fe1 C6 123.76(11) . .
C4 Fe1 C6 161.09(12) . .
C9 Fe1 C6 68.18(11) . .
C5 Fe1 C6 126.02(11) . .
C10 Fe1 C6 40.39(10) . .
C1 Fe1 C6 110.66(10) . .
C14 Fe2 C13 40.41(13) . .
C14 Fe2 C18 119.03(12) . .
C13 Fe2 C18 104.41(13) . .
C14 Fe2 C19 105.74(12) . .
C13 Fe2 C19 120.86(12) . .
C18 Fe2 C19 40.54(11) . .
C14 Fe2 C17 155.24(13) . .
C13 Fe2 C17 120.44(13) . .
C18 Fe2 C17 40.91(10) . .
C19 Fe2 C17 68.37(11) . .
C14 Fe2 C15 40.76(12) . .
C13 Fe2 C15 68.50(13) . .
C18 Fe2 C15 155.79(11) . .
C19 Fe2 C15 121.82(12) . .
C17 Fe2 C15 162.57(11) . .
C14 Fe2 C20 124.31(13) . .
C13 Fe2 C20 158.66(12) . .
C18 Fe2 C20 68.05(12) . .
C19 Fe2 C20 40.61(11) . .
C17 Fe2 C20 67.75(11) . .
C15 Fe2 C20 109.74(12) . .
C14 Fe2 C12 67.96(12) . .
C13 Fe2 C12 40.79(11) . .
C18 Fe2 C12 122.54(13) . .
C19 Fe2 C12 158.04(12) . .
C17 Fe2 C12 108.04(12) . .
C15 Fe2 C12 68.03(12) . .
C20 Fe2 C12 159.96(11) . .
C14 Fe2 C11 67.88(11) . .
C13 Fe2 C11 68.18(12) . .
C18 Fe2 C11 160.35(12) . .
C19 Fe2 C11 158.91(12) . .
C17 Fe2 C11 125.85(11) . .
C15 Fe2 C11 40.33(10) . .
C20 Fe2 C11 125.19(12) . .
C12 Fe2 C11 40.20(11) . .
C14 Fe2 C16 162.10(14) . .
C13 Fe2 C16 157.26(13) . .
C18 Fe2 C16 68.12(11) . .
C19 Fe2 C16 68.25(11) . .
C17 Fe2 C16 40.04(10) . .
C15 Fe2 C16 126.90(12) . .
C20 Fe2 C16 40.38(10) . .
C12 Fe2 C16 123.85(11) . .
C11 Fe2 C16 111.31(10) . .
C29 P1 C21 101.61(14) . .
C29 P1 C25 102.55(14) . .
C21 P1 C25 105.23(14) . .
C29 P1 Cu7 114.89(10) . .
C21 P1 Cu7 117.87(11) . .
C25 P1 Cu7 112.91(10) . .
C37 P2 C33 103.68(14) . .
C37 P2 C41 99.27(13) . .
C33 P2 C41 103.67(13) . .
C37 P2 Cu8 112.42(10) . .
C33 P2 Cu8 113.92(9) . .
C41 P2 Cu8 121.56(10) . .
C53 P3 C45 104.01(14) . .
C53 P3 C49 101.73(15) . .
C45 P3 C49 103.15(14) . .
C53 P3 Cu9 120.68(12) . .
C45 P3 Cu9 113.17(10) . .
C49 P3 Cu9 112.11(10) . .
C61 P4 C57 102.35(13) . .
C61 P4 C65 103.53(14) . .
C57 P4 C65 102.82(13) . .
C61 P4 Cu10 118.39(9) . .
C57 P4 Cu10 114.82(9) . .
C65 P4 Cu10 113.04(10) . .
C73 P5 C77 103.00(14) . .
C73 P5 C69 99.63(13) . .
C77 P5 C69 103.96(15) . .
C73 P5 Cu10 116.59(10) . .
C77 P5 Cu10 114.39(10) . .
C69 P5 Cu10 117.11(10) . .
C2 C1 C5 107.7(2) . .
C2 C1 Se1 125.9(2) . .
C5 C1 Se1 125.8(2) . .
C2 C1 Fe1 68.35(15) . .
C5 C1 Fe1 69.32(15) . .
Se1 C1 Fe1 134.22(14) . .
C1 C2 C3 108.3(3) . .
C1 C2 Fe1 71.23(15) . .
C3 C2 Fe1 69.33(16) . .
C4 C3 C2 107.9(3) . .
C4 C3 Fe1 70.11(17) . .
C2 C3 Fe1 69.74(16) . .
C3 C4 C5 108.2(3) . .
C3 C4 Fe1 69.33(17) . .
C5 C4 Fe1 70.35(16) . .
C1 C5 C4 107.9(3) . .
C1 C5 Fe1 70.45(15) . .
C4 C5 Fe1 68.97(16) . .
C7 C6 C10 107.6(2) . .
C7 C6 Se2 127.4(2) . .
C10 C6 Se2 124.7(2) . .
C7 C6 Fe1 68.24(15) . .
C10 C6 Fe1 69.26(15) . .
Se2 C6 Fe1 133.36(13) . .
C6 C7 C8 108.4(2) . .
C6 C7 Fe1 71.32(15) . .
C8 C7 Fe1 69.37(15) . .
C9 C8 C7 107.9(2) . .
C9 C8 Fe1 70.13(15) . .
C7 C8 Fe1 69.62(15) . .
C8 C9 C10 108.3(2) . .
C8 C9 Fe1 69.28(15) . .
C10 C9 Fe1 70.32(15) . .
C6 C10 C9 107.8(2) . .
C6 C10 Fe1 70.35(15) . .
C9 C10 Fe1 68.94(16) . .
C12 C11 C15 107.7(3) . .
C12 C11 Se3 126.6(2) . .
C15 C11 Se3 125.2(2) . .
C12 C11 Fe2 69.03(16) . .
C15 C11 Fe2 68.76(16) . .
Se3 C11 Fe2 133.96(14) . .
C11 C12 C13 108.2(3) . .
C11 C12 Fe2 70.77(16) . .
C13 C12 Fe2 68.82(17) . .
C14 C13 C12 107.6(3) . .
C14 C13 Fe2 69.65(19) . .
C12 C13 Fe2 70.39(17) . .
C13 C14 C15 108.9(3) . .
C13 C14 Fe2 69.94(18) . .
C15 C14 Fe2 70.35(17) . .
C14 C15 C11 107.5(3) . .
C14 C15 Fe2 68.89(17) . .
C11 C15 Fe2 70.91(16) . .
C17 C16 C20 106.8(2) . .
C17 C16 Se4 128.8(2) . .
C20 C16 Se4 124.1(2) . .
C17 C16 Fe2 68.31(16) . .
C20 C16 Fe2 68.53(16) . .
Se4 C16 Fe2 133.20(14) . .
C16 C17 C18 108.8(3) . .
C16 C17 Fe2 71.65(16) . .
C18 C17 Fe2 69.26(16) . .
C19 C18 C17 107.9(3) . .
C19 C18 Fe2 69.79(17) . .
C17 C18 Fe2 69.83(16) . .
C18 C19 C20 107.9(3) . .
C18 C19 Fe2 69.67(16) . .
C20 C19 Fe2 70.30(16) . .
C19 C20 C16 108.6(3) . .
C19 C20 Fe2 69.09(17) . .
C16 C20 Fe2 71.09(16) . .
C22 C21 P1 115.1(2) . .
C23 C22 C21 114.7(3) . .
C22 C23 C24 115.6(3) . .
C26 C25 P1 118.7(2) . .
C25 C26 C27 112.1(3) . .
C26 C27 C28 113.2(3) . .
C30 C29 P1 112.4(2) . .
C29 C30 C31 112.7(3) . .
C32 C31 C30 111.6(3) . .
C34 C33 P2 118.3(2) . .
C35 C34 C33 113.1(3) . .
C36 C35 C34 114.7(3) . .
C38 C37 P2 117.2(2) . .
C37 C38 C39 111.3(3) . .
C40 C39 C38 113.3(3) . .
C42 C41 P2 114.30(19) . .
C41 C42 C43 114.1(3) . .
C44 C43 C42 112.3(3) . .
C46 C45 P3 119.5(2) . .
C47 C46 C45 114.3(3) . .
C48 C47 C46 115.9(3) . .
C50 C49 P3 112.6(2) . .
C49 C50 C51 114.5(3) . .
C52 C51 C50 115.8(3) . .
C54 C53 P3 114.5(3) . .
C55 C54 C53 114.7(3) . .
C54 C55 C56 112.0(3) . .
C58 C57 P4 114.61(19) . .
C57 C58 C59 113.1(2) . .
C60 C59 C58 113.1(3) . .
C62 C61 P4 118.9(2) . .
C63 C62 C61 112.7(3) . .
C64 C63 C62 116.4(3) . .
C66 C65 P4 108.5(2) . .
C67 C66 C65 115.4(4) . .
C66 C67 C68 111.1(4) . .
C70 C69 P5 114.5(2) . .
C69 C70 C71 113.2(3) . .
C72 C71 C70 113.8(4) . .
C74 C73 P5 117.0(2) . .
C73 C74 C75 112.8(3) . .
C76 C75 C74 112.3(3) . .
C78 C77 P5 117.8(2) . .
C77 C78 C79 112.4(3) . .
C80 C79 C78 116.3(4) . .

loop_
_geom_bond_atom_site_label_1
_geom_bond_atom_site_label_2
_geom_bond_distance
_geom_bond_site_symmetry_2
Se1 C1 1.917(3) .
Se1 Cu1 2.3882(5) .
Se1 Cu6 2.4858(4) .
Se1 Cu7 2.6297(5) .
Se2 C6 1.921(3) .
Se2 Cu2 2.4158(5) .
Se2 Cu1 2.4371(4) .
Se2 Cu10 2.6284(5) .
Se3 C11 1.919(3) .
Se3 Cu3 2.3861(5) .
Se3 Cu4 2.4893(4) .
Se3 Cu9 2.6289(5) .
Se4 C16 1.918(3) .
Se4 Cu2 2.4110(4) .
Se4 Cu3 2.4395(4) .
Se4 Cu10 2.6123(5) .
Se5 Cu4 2.3954(4) .
Se5 Cu2 2.4016(4) .
Se5 Cu6 2.4108(4) .
Se5 Cu5 2.4470(4) 3_665
Se5 Cu8 2.5947(4) .
Se6 Cu9 2.3516(5) .
Se6 Cu1 2.3950(4) 3_665
Se6 Cu4 2.4624(4) .
Se6 Cu8 2.5307(5) .
Se6 Cu5 2.6073(5) .
Se7 Cu7 2.3552(5) .
Se7 Cu3 2.3920(4) 3_665
Se7 Cu6 2.4489(4) .
Se7 Cu8 2.5152(4) .
Se7 Cu5 2.6387(5) .
Cu1 Se6 2.3950(4) 3_665
Cu1 Cu5 2.6363(5) 3_665
Cu1 Cu6 2.6536(5) .
Cu1 Cu2 2.7937(5) .
Cu1 Cu9 2.9052(5) 3_665
Cu1 Cu4 3.0460(5) 3_665
Cu2 Cu10 2.5443(5) .
Cu2 Cu5 2.7009(5) 3_665
Cu2 Cu3 2.7792(5) .
Cu3 Se7 2.3920(4) 3_665
Cu3 Cu5 2.6201(5) 3_665
Cu3 Cu4 2.6617(5) .
Cu3 Cu7 2.8798(5) 3_665
Cu3 Cu6 3.0176(5) 3_665
Cu4 Cu9 2.5585(5) .
Cu4 Cu5 2.6421(5) .
Cu4 Cu8 2.7108(5) .
Cu4 Cu6 2.8869(5) 3_665
Cu4 Cu1 3.0460(5) 3_665
Cu4 Cu5 3.0589(5) 3_665
Cu5 Se5 2.4470(4) 3_665
Cu5 Cu3 2.6201(5) 3_665
Cu5 Cu1 2.6363(5) 3_665
Cu5 Cu8 2.6406(5) .
Cu5 Cu6 2.6420(5) .
Cu5 Cu2 2.7009(5) 3_665
Cu5 Cu6 3.0499(5) 3_665
Cu5 Cu4 3.0589(5) 3_665
Cu6 Cu7 2.6033(5) .
Cu6 Cu8 2.7086(5) .
Cu6 Cu4 2.8869(5) 3_665
Cu6 Cu3 3.0176(5) 3_665
Cu6 Cu5 3.0499(5) 3_665
Cu7 P1 2.2174(8) .
Cu7 Cu3 2.8798(5) 3_665
Cu8 P2 2.2158(8) .
Cu9 P3 2.2119(8) .
Cu9 Cu1 2.9052(5) 3_665
Cu10 P4 2.2531(8) .
Cu10 P5 2.2641(8) .
Fe1 C3 2.025(3) .
Fe1 C8 2.027(3) .
Fe1 C7 2.030(3) .
Fe1 C2 2.030(3) .
Fe1 C4 2.035(3) .
Fe1 C9 2.038(3) .
Fe1 C5 2.053(3) .
Fe1 C10 2.056(3) .
Fe1 C1 2.068(3) .
Fe1 C6 2.070(3) .
Fe2 C14 2.021(3) .
Fe2 C13 2.025(3) .
Fe2 C18 2.028(3) .
Fe2 C19 2.029(3) .
Fe2 C17 2.035(3) .
Fe2 C15 2.041(3) .
Fe2 C20 2.045(3) .
Fe2 C12 2.046(3) .
Fe2 C11 2.069(3) .
Fe2 C16 2.079(3) .
P1 C29 1.833(3) .
P1 C21 1.838(3) .
P1 C25 1.843(3) .
P2 C37 1.823(3) .
P2 C33 1.830(3) .
P2 C41 1.833(3) .
P3 C53 1.819(3) .
P3 C45 1.824(3) .
P3 C49 1.864(3) .
P4 C61 1.828(3) .
P4 C57 1.828(3) .
P4 C65 1.839(3) .
P5 C73 1.831(3) .
P5 C77 1.838(3) .
P5 C69 1.841(3) .
C1 C2 1.416(4) .
C1 C5 1.418(4) .
C2 C3 1.418(4) .
C3 C4 1.407(4) .
C4 C5 1.421(4) .
C6 C7 1.417(4) .
C6 C10 1.424(4) .
C7 C8 1.421(4) .
C8 C9 1.410(4) .
C9 C10 1.425(4) .
C11 C12 1.414(4) .
C11 C15 1.417(4) .
C12 C13 1.419(4) .
C13 C14 1.398(4) .
C14 C15 1.415(4) .
C16 C17 1.409(4) .
C16 C20 1.424(4) .
C17 C18 1.420(4) .
C18 C19 1.406(4) .
C19 C20 1.414(4) .
C21 C22 1.520(4) .
C22 C23 1.509(4) .
C23 C24 1.529(4) .
C25 C26 1.524(4) .
C26 C27 1.525(4) .
C27 C28 1.546(4) .
C29 C30 1.521(4) .
C30 C31 1.523(4) .
C31 C32 1.494(4) .
C33 C34 1.533(4) .
C34 C35 1.529(4) .
C35 C36 1.509(4) .
C37 C38 1.523(4) .
C38 C39 1.537(4) .
C39 C40 1.493(4) .
C41 C42 1.520(4) .
C42 C43 1.520(4) .
C43 C44 1.518(5) .
C45 C46 1.510(4) .
C46 C47 1.496(4) .
C47 C48 1.488(4) .
C49 C50 1.507(4) .
C50 C51 1.535(4) .
C51 C52 1.477(4) .
C53 C54 1.504(4) .
C54 C55 1.467(4) .
C55 C56 1.518(5) .
C57 C58 1.514(4) .
C58 C59 1.515(4) .
C59 C60 1.510(4) .
C61 C62 1.510(4) .
C62 C63 1.510(4) .
C63 C64 1.478(5) .
C65 C66 1.594(5) .
C66 C67 1.385(5) .
C67 C68 1.552(5) .
C69 C70 1.537(4) .
C70 C71 1.548(5) .
C71 C72 1.449(6) .
C73 C74 1.520(4) .
C74 C75 1.542(4) .
C75 C76 1.521(5) .
C77 C78 1.533(4) .
C78 C79 1.558(4) .
C79 C80 1.405(5) .
